data_4302108
loop_
_publ_author_name
'Jinggeng Zhao'
'Liuxiang Yang'
'Yong Yu'
'Fengying Li'
'Richeng Yu'
'Changqing Jin'

_publ_section_title
;
Structural and Physical Properties of the 6M BaIrO3: A New Metallic Iridate
Synthesized under High Pressure
;
_journal_name_full 'Inorganic Chemistry'
_journal_page_first 4290
_journal_page_last 4294
_journal_paper_doi 10.1021/ic801707m
_journal_volume 48
_journal_year 2009
_space_group_IT_number 15
_symmetry_cell_setting monoclinic
_symmetry_Int_Tables_number 15
_symmetry_space_group_name_Hall '-C 2yc'
_symmetry_space_group_name_H-M 'C 1 2/c 1'
_cell_angle_alpha 90.0
_cell_angle_beta 91.340(1)
_cell_angle_gamma 90.0
_cell_formula_units_Z 12
_cell_length_a 5.7459(1)
_cell_length_b 9.9289(2)
_cell_length_c 14.3433(2)
_cell_volume 818.07(2)
_pd_phase_name 6H-BaIrO3
_cod_data_source_file ic801707m_si_001.cif
_cod_data_source_block LaOFeAs
_cod_original_cell_volume 818.07(3)
_cod_database_code 4302108

loop_
_symmetry_equiv_pos_site_id
_symmetry_equiv_pos_as_xyz
1 x,y,z
2 -x,y,-z+1/2
3 -x,-y,-z
4 x,-y,z-1/2
5 x+1/2,y+1/2,z
6 -x+1/2,y+1/2,-z+1/2
7 -x+1/2,-y+1/2,-z
8 x+1/2,-y+1/2,z-1/2

loop_
_atom_site_label
_atom_site_symmetry_multiplicity
_atom_site_occupancy
_atom_site_fract_x
_atom_site_fract_y
_atom_site_fract_z
_atom_site_thermal_displace_type
_atom_site_B_iso_or_equiv
_atom_site_type_symbol
Ba1 4 1.0 0.0 0.0027(4) 0.25 Biso 0.43(6) Ba2+
Ba2 8 1.0 0.0079(3) 0.6684(4) 0.09215(9) Biso 0.31(4) Ba2+
Ir1 4 1.0 0.0 0.0 0.0 Biso 0.50(5) Ir4+
Ir2 8 1.0 0.9920(2) 0.6651(3) 0.84465(6) Biso 0.70(3) Ir4+
O1 4 1.0 0.0 0.510(3) 0.25 Biso 2.2(9) O2-
O2 8 1.0 0.225(3) 0.266(2) 0.259(1) Biso 1.5(3) O2-
O3 8 1.0 0.778(4) 0.409(2) 0.054(1) Biso 2.0(5) O2-
O4 8 1.0 0.964(3) 0.139(2) 0.409(1) Biso 1.4(4) O2-
O5 8 1.0 0.279(3) 0.415(2) 0.095(1) Biso 3.0(3) O2-
